data_2218038
loop_
_publ_author_name
'Al-Far, Rawhi H.'
'Ali, Basem Fares'
'Haddad, Salim F.'

_publ_section_title
;
 Bis(2-amino-6-methylpyridinium) tetrabromidocuprate(II)
;
_journal_coeditor_code AT2561
_journal_issue 5
_journal_name_full 'Acta Crystallographica Section E'
_journal_page_first m689
_journal_page_last m690
_journal_paper_doi 10.1107/S1600536808010647
_journal_volume 64
_journal_year 2008
_chemical_formula_iupac '(C6 H9 N2)2 '[Cu Br4]''
_chemical_formula_moiety '2(C6 H9 N2 +), Br4 Cu 2-'
_chemical_formula_sum 'C12 H18 Br4 Cu N4'
_chemical_formula_weight 601.45
_chemical_name_common '[2-A-6-MepyH]2.CuBr4'
_chemical_name_systematic
;
bis(2-amino-6-methylpyridinium) tetrabromidocuprate(II)
;
_space_group_IT_number 2
_symmetry_cell_setting triclinic
_symmetry_space_group_name_Hall '-P 1'
_symmetry_space_group_name_H-M 'P -1'
_atom_sites_solution_hydrogens geom
_atom_sites_solution_primary direct
_atom_sites_solution_secondary difmap
_audit_creation_method SHELXL-97
_cell_angle_alpha 78.472(11)
_cell_angle_beta 82.839(10)
_cell_angle_gamma 89.947(14)
_cell_formula_units_Z 2
_cell_length_a 7.9238(9)
_cell_length_b 8.2521(11)
_cell_length_c 15.2916(18)
_cell_measurement_reflns_used 298
_cell_measurement_temperature 293(2)
_cell_measurement_theta_max 27.541
_cell_measurement_theta_min 2.175
_cell_volume 971.8(2)
_computing_cell_refinement 'XSCANS (Bruker, 1996)'
_computing_data_collection 'XSCANS (Bruker, 1996)'
_computing_data_reduction 'SHELXTL  (Sheldrick, 2008)'
_computing_molecular_graphics 'SHELXTL (Sheldrick, 2008)'
_computing_publication_material 'SHELXTL (Sheldrick, 2008)'
_computing_structure_refinement 'SHELXL97 (Sheldrick, 2008)'
_computing_structure_solution 'SHELXS97 (Sheldrick, 2008)'
_diffrn_ambient_temperature 293(2)
_diffrn_detector_area_resol_mean 3
_diffrn_measured_fraction_theta_full 0.984
_diffrn_measured_fraction_theta_max 0.984
_diffrn_measurement_device_type 'Bruker P4'
_diffrn_measurement_method \w
_diffrn_radiation_monochromator graphite
_diffrn_radiation_source 'fine-focus sealed tube'
_diffrn_radiation_type MoK\a
_diffrn_radiation_wavelength 0.71073
_diffrn_reflns_av_R_equivalents 0.0532
_diffrn_reflns_av_sigmaI/netI 0.0976
_diffrn_reflns_limit_h_max 1
_diffrn_reflns_limit_h_min -9
_diffrn_reflns_limit_k_max 9
_diffrn_reflns_limit_k_min -9
_diffrn_reflns_limit_l_max 18
_diffrn_reflns_limit_l_min -18
_diffrn_reflns_number 4381
_diffrn_reflns_theta_full 25.50
_diffrn_reflns_theta_max 25.50
_diffrn_reflns_theta_min 2.52
_diffrn_standards_decay_% <0.01
_diffrn_standards_interval_count 97
_exptl_absorpt_coefficient_mu 9.345
_exptl_absorpt_correction_T_max 0.3917
_exptl_absorpt_correction_T_min 0.1992
_exptl_absorpt_correction_type psi-scan
_exptl_absorpt_process_details '(PROGRAM; REF (YEAR)'
_exptl_crystal_colour Blue
_exptl_crystal_density_diffrn 2.056
_exptl_crystal_density_method 'not measured'
_exptl_crystal_description Block
_exptl_crystal_F_000 574
_exptl_crystal_size_max 0.20
_exptl_crystal_size_mid 0.150
_exptl_crystal_size_min 0.10
_refine_diff_density_max 0.573
_refine_diff_density_min -0.651
_refine_ls_extinction_method none
_refine_ls_goodness_of_fit_ref 0.996
_refine_ls_hydrogen_treatment constr
_refine_ls_matrix_type full
_refine_ls_number_parameters 190
_refine_ls_number_reflns 3567
_refine_ls_number_restraints 0
_refine_ls_restrained_S_all 0.996
_refine_ls_R_factor_all 0.1289
_refine_ls_R_factor_gt 0.0584
_refine_ls_shift/su_max 0.000
_refine_ls_shift/su_mean 0.000
_refine_ls_structure_factor_coef Fsqd
_refine_ls_weighting_details 'calc w=1/[\s^2^(Fo^2^)+(0.0724P)^2^] where P=(Fo^2^+2Fc^2^)/3'
_refine_ls_weighting_scheme calc
_refine_ls_wR_factor_gt 0.1238
_refine_ls_wR_factor_ref 0.1526
_reflns_number_gt 2018
_reflns_number_total 3567
_reflns_threshold_expression I>2\s(I)
_cod_data_source_file at2561.cif
_cod_data_source_block I
_cod_database_code 2218038
_cod_database_fobs_code 2218038

loop_
_symmetry_equiv_pos_as_xyz
'x, y, z'
'-x, -y, -z'

loop_
_atom_site_type_symbol
_atom_site_label
_atom_site_fract_x
_atom_site_fract_y
_atom_site_fract_z
_atom_site_U_iso_or_equiv
_atom_site_adp_type
_atom_site_calc_flag
_atom_site_refinement_flags
_atom_site_occupancy
Br Br1 0.18757(14) 0.94944(11) 0.69574(7) 0.0597(3) Uani d . 1
Cu Cu1 0.32354(14) 0.69646(13) 0.74711(8) 0.0442(3) Uani d . 1
N N1 0.6876(10) 1.0718(9) 1.0416(6) 0.052(2) Uani d . 1
H H1 0.6292 1.1120 1.0832 0.062 Uiso calc R 1
Br Br2 0.08231(15) 0.54289(13) 0.82710(9) 0.0745(4) Uani d . 1
N N2 0.6864(13) 0.8282(10) 1.1440(6) 0.074(3) Uani d . 1
H H2A 0.6268 0.8750 1.1825 0.089 Uiso calc R 1
H H2B 0.7143 0.7266 1.1591 0.089 Uiso calc R 1
C C2 0.7347(13) 0.9116(12) 1.0624(7) 0.052(3) Uani d . 1
Br Br3 0.56567(13) 0.80573(15) 0.79499(8) 0.0679(4) Uani d . 1
C C3 0.8257(13) 0.8462(13) 0.9938(8) 0.060(3) Uani d . 1
H H3 0.8594 0.7368 1.0049 0.072 Uiso calc R 1
Br Br4 0.45192(14) 0.50445(13) 0.66438(8) 0.0650(4) Uani d . 1
C C4 0.8653(14) 0.9439(17) 0.9100(8) 0.073(4) Uani d . 1
H H4 0.9239 0.9006 0.8636 0.087 Uiso calc R 1
C C5 0.8171(15) 1.1093(15) 0.8947(7) 0.070(3) Uani d . 1
H H5 0.8487 1.1761 0.8384 0.084 Uiso calc R 1
C C6 0.7270(14) 1.1742(12) 0.9585(7) 0.058(3) Uani d . 1
C C7 0.6683(17) 1.3493(13) 0.9503(9) 0.089(4) Uani d . 1
H H7C 0.7028 1.4097 0.8902 0.134 Uiso calc R 1
H H7B 0.7180 1.4007 0.9923 0.134 Uiso calc R 1
H H7A 0.5465 1.3491 0.9630 0.134 Uiso calc R 1
N N8 0.0896(10) 0.7845(9) 0.5235(5) 0.049(2) Uani d . 1
H H8 0.1279 0.8242 0.5653 0.059 Uiso calc R 1
C C9 -0.0722(12) 0.7230(11) 0.5402(7) 0.049(2) Uani d . 1
N N9 -0.1600(12) 0.7226(11) 0.6204(7) 0.080(3) Uani d . 1
H H9A -0.1137 0.7608 0.6603 0.095 Uiso calc R 1
H H9B -0.2629 0.6841 0.6322 0.095 Uiso calc R 1
C C10 -0.1360(13) 0.6650(11) 0.4711(8) 0.057(3) Uani d . 1
H H10 -0.2473 0.6239 0.4788 0.068 Uiso calc R 1
C C11 -0.0343(14) 0.6690(12) 0.3923(8) 0.057(3) Uani d . 1
H H11 -0.0771 0.6302 0.3461 0.069 Uiso calc R 1
C C12 0.1301(15) 0.7289(12) 0.3794(7) 0.062(3) Uani d . 1
H H12 0.1968 0.7290 0.3249 0.074 Uiso calc R 1
C C13 0.1985(13) 0.7888(11) 0.4451(7) 0.052(3) Uani d . 1
C C14 0.3706(14) 0.8601(14) 0.4410(8) 0.075(3) Uani d . 1
H H14A 0.3823 0.8923 0.4969 0.112 Uiso calc R 1
H H14B 0.3878 0.9553 0.3929 0.112 Uiso calc R 1
H H14C 0.4538 0.7792 0.4306 0.112 Uiso calc R 1

loop_
_atom_site_aniso_label
_atom_site_aniso_U_11
_atom_site_aniso_U_22
_atom_site_aniso_U_33
_atom_site_aniso_U_12
_atom_site_aniso_U_13
_atom_site_aniso_U_23
Br1 0.0758(8) 0.0456(6) 0.0583(7) 0.0137(5) -0.0121(6) -0.0101(5)
Cu1 0.0410(7) 0.0451(6) 0.0453(7) 0.0029(5) 0.0001(5) -0.0096(5)
N1 0.049(5) 0.058(5) 0.050(6) -0.003(4) 0.005(4) -0.023(4)
Br2 0.0557(7) 0.0607(7) 0.0916(10) -0.0022(5) 0.0223(7) 0.0021(6)
N2 0.116(9) 0.060(5) 0.045(6) 0.010(5) -0.009(6) -0.003(5)
C2 0.067(7) 0.050(6) 0.046(7) 0.015(5) -0.013(6) -0.018(5)
Br3 0.0443(6) 0.1028(9) 0.0670(8) -0.0010(6) -0.0037(6) -0.0441(7)
C3 0.052(7) 0.067(7) 0.071(9) 0.000(5) -0.013(6) -0.034(7)
Br4 0.0553(7) 0.0640(7) 0.0793(9) 0.0006(5) 0.0101(6) -0.0345(6)
C4 0.050(7) 0.125(11) 0.061(9) 0.010(7) -0.010(6) -0.060(8)
C5 0.076(8) 0.100(9) 0.035(7) 0.001(7) -0.010(6) -0.013(6)
C6 0.063(7) 0.063(6) 0.044(7) -0.002(5) -0.010(6) -0.003(5)
C7 0.091(10) 0.069(8) 0.098(11) 0.009(7) 0.000(8) 0.001(7)
N8 0.050(5) 0.055(5) 0.045(5) 0.008(4) -0.009(4) -0.014(4)
C9 0.037(6) 0.049(5) 0.059(7) 0.009(4) -0.002(5) -0.010(5)
N9 0.058(6) 0.108(8) 0.080(8) -0.007(5) 0.009(6) -0.048(6)
C10 0.048(6) 0.053(6) 0.069(8) 0.010(5) -0.020(6) -0.001(6)
C11 0.057(7) 0.070(7) 0.049(7) 0.007(6) -0.022(6) -0.011(5)
C12 0.079(9) 0.070(7) 0.035(6) 0.017(6) -0.005(6) -0.005(5)
C13 0.055(6) 0.042(5) 0.053(7) 0.003(5) 0.002(6) 0.001(5)
C14 0.050(7) 0.091(8) 0.075(9) -0.006(6) 0.008(6) -0.006(7)

loop_
_atom_type_symbol
_atom_type_description
_atom_type_scat_dispersion_real
_atom_type_scat_dispersion_imag
_atom_type_scat_source
C C 0.0033 0.0016 'International Tables Vol C Tables 4.2.6.8 and 6.1.1.4'
H H 0.0000 0.0000 'International Tables Vol C Tables 4.2.6.8 and 6.1.1.4'
N N 0.0061 0.0033 'International Tables Vol C Tables 4.2.6.8 and 6.1.1.4'
Cu Cu 0.3201 1.2651 'International Tables Vol C Tables 4.2.6.8 and 6.1.1.4'
Br Br -0.2901 2.4595 'International Tables Vol C Tables 4.2.6.8 and 6.1.1.4'

loop_
_geom_angle_atom_site_label_1
_geom_angle_atom_site_label_2
_geom_angle_atom_site_label_3
_geom_angle
_geom_angle_publ_flag
Br2 Cu1 Br4 101.27(6) yes
Br2 Cu1 Br3 132.23(7) yes
Br4 Cu1 Br3 100.99(6) yes
Br2 Cu1 Br1 98.36(6) yes
Br4 Cu1 Br1 129.74(7) yes
Br3 Cu1 Br1 98.93(6) yes
C2 N1 C6 124.6(8) ?
C2 N1 H1 117.7 ?
C6 N1 H1 117.7 ?
C2 N2 H2A 120.0 ?
C2 N2 H2B 120.0 ?
H2A N2 H2B 120.0 ?
N2 C2 N1 117.9(9) ?
N2 C2 C3 124.8(9) ?
N1 C2 C3 117.3(10) ?
C4 C3 C2 119.8(10) ?
C4 C3 H3 120.1 ?
C2 C3 H3 120.1 ?
C3 C4 C5 119.5(10) ?
C3 C4 H4 120.3 ?
C5 C4 H4 120.3 ?
C6 C5 C4 122.0(11) ?
C6 C5 H5 119.0 ?
C4 C5 H5 119.0 ?
C5 C6 N1 116.8(10) ?
C5 C6 C7 126.9(11) ?
N1 C6 C7 116.3(9) ?
C6 C7 H7C 109.5 ?
C6 C7 H7B 109.5 ?
H7C C7 H7B 109.5 ?
C6 C7 H7A 109.5 ?
H7C C7 H7A 109.5 ?
H7B C7 H7A 109.5 ?
C9 N8 C13 125.5(9) ?
C9 N8 H8 117.2 ?
C13 N8 H8 117.2 ?
N9 C9 N8 118.6(10) ?
N9 C9 C10 124.3(10) ?
N8 C9 C10 117.1(9) ?
C9 N9 H9A 120.0 ?
C9 N9 H9B 120.0 ?
H9A N9 H9B 120.0 ?
C11 C10 C9 119.4(10) ?
C11 C10 H10 120.3 ?
C9 C10 H10 120.3 ?
C10 C11 C12 121.3(10) ?
C10 C11 H11 119.4 ?
C12 C11 H11 119.4 ?
C11 C12 C13 121.6(10) ?
C11 C12 H12 119.2 ?
C13 C12 H12 119.2 ?
C12 C13 N8 115.1(10) ?
C12 C13 C14 128.1(11) ?
N8 C13 C14 116.8(10) ?
C13 C14 H14A 109.5 ?
C13 C14 H14B 109.5 ?
H14A C14 H14B 109.5 ?
C13 C14 H14C 109.5 ?
H14A C14 H14C 109.5 ?
H14B C14 H14C 109.5 ?

loop_
_geom_bond_atom_site_label_1
_geom_bond_atom_site_label_2
_geom_bond_distance
_geom_bond_publ_flag
Br1 Cu1 2.3848(14) yes
Cu1 Br2 2.3575(16) yes
Cu1 Br4 2.3713(14) yes
Cu1 Br3 2.3765(16) yes
N1 C2 1.360(11) ?
N1 C6 1.377(13) ?
N1 H1 0.8600 ?
N2 C2 1.310(13) ?
N2 H2A 0.8600 ?
N2 H2B 0.8600 ?
C2 C3 1.396(13) ?
C3 C4 1.371(16) ?
C3 H3 0.9300 ?
C4 C5 1.399(15) ?
C4 H4 0.9300 ?
C5 C6 1.335(14) ?
C5 H5 0.9300 ?
C6 C7 1.504(13) ?
C7 H7C 0.9600 ?
C7 H7B 0.9600 ?
C7 H7A 0.9600 ?
N8 C9 1.355(12) ?
N8 C13 1.382(12) ?
N8 H8 0.8600 ?
C9 N9 1.331(13) ?
C9 C10 1.391(14) ?
N9 H9A 0.8600 ?
N9 H9B 0.8600 ?
C10 C11 1.359(14) ?
C10 H10 0.9300 ?
C11 C12 1.370(15) ?
C11 H11 0.9300 ?
C12 C13 1.371(14) ?
C12 H12 0.9300 ?
C13 C14 1.475(14) ?
C14 H14A 0.9600 ?
C14 H14B 0.9600 ?
C14 H14C 0.9600 ?

loop_
_geom_hbond_atom_site_label_D
_geom_hbond_atom_site_label_H
_geom_hbond_atom_site_label_A
_geom_hbond_site_symmetry_A
_geom_hbond_distance_DH
_geom_hbond_distance_HA
_geom_hbond_distance_DA
_geom_hbond_angle_DHA
N1 H1 Br3 2_677 0.86 2.47 3.324(7) 172.1
N8 H8 Br1 . 0.86 2.52 3.367(8) 170.3
N9 H9B Br4 1_455 0.86 2.64 3.487(10) 167.5
N2 H2B Br2 2_667 0.86 2.73 3.547(9) 158.0

loop_
_geom_torsion_atom_site_label_1
_geom_torsion_atom_site_label_2
_geom_torsion_atom_site_label_3
_geom_torsion_atom_site_label_4
_geom_torsion
C6 N1 C2 N2 -179.2(10)
C6 N1 C2 C3 -1.6(15)
N2 C2 C3 C4 178.1(11)
N1 C2 C3 C4 0.7(15)
C2 C3 C4 C5 1.4(16)
C3 C4 C5 C6 -2.8(17)
C4 C5 C6 N1 1.9(17)
C4 C5 C6 C7 179.9(11)
C2 N1 C6 C5 0.3(16)
C2 N1 C6 C7 -177.9(9)
C13 N8 C9 N9 177.8(9)
C13 N8 C9 C10 -2.5(13)
N9 C9 C10 C11 -179.0(10)
N8 C9 C10 C11 1.4(13)
C9 C10 C11 C12 0.1(15)
C10 C11 C12 C13 -0.6(16)
C11 C12 C13 N8 -0.3(14)
C11 C12 C13 C14 -178.6(10)
C9 N8 C13 C12 2.0(14)
C9 N8 C13 C14 -179.5(9)
